data_2200163
loop_
_publ_author_name
'Kubo, Kanji'
'Mori, Akira'

_publ_section_title
;Ethyl
 4-(2,3,5,6-tetrahydro-3,3-dimethyl-5,6-dioxo-1,2-cycloheptapyrazol-2-yl)benzoate
;
_journal_issue 4
_journal_name_full 'Acta Crystallographica Section E'
_journal_page_first o328
_journal_page_last o329
_journal_paper_doi 10.1107/S1600536801004445
_journal_volume 57
_journal_year 2001
_chemical_formula_iupac 'C19 H18 N2 O4'
_chemical_formula_moiety 'C19 H18 N2 O4'
_chemical_formula_sum 'C19 H18 N2 O4'
_chemical_formula_weight 338.35
_chemical_name_systematic
;
Ethyl
4-(2,3,5,6-tetrahydro-3,3-dimethyl-5,6-dioxo-1,2-cycloheptapyrazol-2-yl)-
benzoate
;
_space_group_IT_number 61
_symmetry_cell_setting orthorhombic
_symmetry_space_group_name_Hall '-P 2ac 2ab'
_symmetry_space_group_name_H-M 'P b c a'
_cell_angle_alpha 90.00
_cell_angle_beta 90.00
_cell_angle_gamma 90.00
_cell_formula_units_Z 8
_cell_length_a 19.028(3)
_cell_length_b 19.166(3)
_cell_length_c 9.4466(5)
_cell_measurement_reflns_used 16
_cell_measurement_temperature 296(2)
_cell_measurement_theta_max 17.9
_cell_measurement_theta_min 9.2
_cell_volume 3445.1(8)
_computing_cell_refinement ' CAD-4 Software'
_computing_data_collection ' CAD-4 Software (Enraf-Nonius, 1989)'
_computing_data_reduction ' MolEN (Fair, 1990)'
_computing_molecular_graphics 'Xtal_GX (Hall & du Boulay, 1995)'
_computing_publication_material SHELXL97
_computing_structure_refinement 'SHELXL97 (Sheldrick, 1997)'
_computing_structure_solution ' SIR97 (Altomare et al., 1999)'
_diffrn_ambient_temperature 296(2)
_diffrn_measured_fraction_theta_full .000
_diffrn_measured_fraction_theta_max .999
_diffrn_measurement_device_type 'Enraf-Nonius CAD-4'
_diffrn_measurement_method \w-2\q
_diffrn_radiation_monochromator graphite
_diffrn_radiation_source 'fine-focus sealed tube'
_diffrn_radiation_type MoK\a
_diffrn_radiation_wavelength .71073
_diffrn_reflns_av_R_equivalents .0000
_diffrn_reflns_av_sigmaI/netI .2271
_diffrn_reflns_limit_h_max 25
_diffrn_reflns_limit_h_min 0
_diffrn_reflns_limit_k_max 0
_diffrn_reflns_limit_k_min -25
_diffrn_reflns_limit_l_max 12
_diffrn_reflns_limit_l_min 0
_diffrn_reflns_number 4149
_diffrn_reflns_theta_full 28.0
_diffrn_reflns_theta_max 27.97
_diffrn_reflns_theta_min 2.63
_diffrn_standards_decay_% .5
_diffrn_standards_interval_time 120
_diffrn_standards_number 3
_exptl_absorpt_coefficient_mu .093
_exptl_absorpt_correction_T_max .9980
_exptl_absorpt_correction_T_min .9691
_exptl_absorpt_correction_type '\y scan'
_exptl_absorpt_process_details ' (North et al., 1968)'
_exptl_crystal_colour red
_exptl_crystal_density_diffrn 1.305
_exptl_crystal_density_meas ?
_exptl_crystal_description prism
_exptl_crystal_F_000 1424
_exptl_crystal_size_max .33
_exptl_crystal_size_mid .27
_exptl_crystal_size_min .13
_refine_diff_density_max .204
_refine_diff_density_min -.242
_refine_ls_extinction_method none
_refine_ls_goodness_of_fit_ref .890
_refine_ls_hydrogen_treatment constr
_refine_ls_matrix_type full
_refine_ls_number_parameters 226
_refine_ls_number_reflns 4149
_refine_ls_number_restraints 0
_refine_ls_restrained_S_all .890
_refine_ls_R_factor_all .2850
_refine_ls_R_factor_gt .0544
_refine_ls_shift/su_max .001
_refine_ls_shift/su_mean .000
_refine_ls_structure_factor_coef Fsqd
_refine_ls_weighting_details 'calc w = 1/[\s^2^(Fo^2^)+(0.0539P)^2^] where P = (Fo^2^+2Fc^2^)/3'
_refine_ls_weighting_scheme calc
_refine_ls_wR_factor_ref .1581
_reflns_number_gt 1280
_reflns_number_total 4149
_reflns_threshold_expression I>2\s(I)
_cod_data_source_file cv6009.cif
_cod_data_source_block I
_cod_depositor_comments
;
The following automatic conversions were performed:

'_exptl_crystal_density_meas' value 'not measured' was changed to '?'
- the value is perceived as not measured.

Automatic conversion script
Id: cif_fix_values 3008 2015-01-20 13:52:24Z robertas 
;
_cod_original_cell_volume 3445.1(7)
_cod_database_code 2200163
_cod_database_fobs_code 2200163

loop_
_symmetry_equiv_pos_as_xyz
'x, y, z'
'-x+1/2, -y, z+1/2'
'x+1/2, -y+1/2, -z'
'-x, y+1/2, -z+1/2'
'-x, -y, -z'
'x-1/2, y, -z-1/2'
'-x-1/2, y-1/2, z'
'x, -y-1/2, z-1/2'

loop_
_atom_site_label
_atom_site_fract_x
_atom_site_fract_y
_atom_site_fract_z
_atom_site_U_iso_or_equiv
_atom_site_adp_type
_atom_site_calc_flag
_atom_site_refinement_flags
_atom_site_occupancy
_atom_site_disorder_assembly
_atom_site_disorder_group
_atom_site_type_symbol
N1 .88831(14) .14229(13) .0112(3) .0469(7) Uani d . 1 . . N
N2 .86161(13) .08041(12) .0463(3) .0435(7) Uani d . 1 . . N
O1 .75989(15) .38435(12) .2298(3) .0966(10) Uani d . 1 . . O
O2 .72097(12) .28665(12) .4086(3) .0699(8) Uani d . 1 . . O
O3 1.01239(14) -.15229(13) -.3384(3) .0802(9) Uani d . 1 . . O
O4 .94270(12) -.21630(13) -.1981(3) .0688(8) Uani d . 1 . . O
C1 .7870(2) .32710(17) .2157(4) .0602(11) Uani d . 1 . . C
C2 .75567(18) .26834(17) .3058(4) .0526(9) Uani d . 1 . . C
C3 .76344(17) .19528(16) .2746(4) .0517(9) Uani d . 1 . . C
H3 .7350 .1657 .3275 .062 Uiso calc R 1 . . H
C4 .80545(16) .16337(15) .1810(3) .0411(8) Uani d . 1 . . C
C5 .85689(16) .19151(15) .0873(3) .0426(8) Uani d . 1 . . C
C6 .87661(17) .26265(15) .0660(4) .0534(9) Uani d . 1 . . C
H6 .9144 .2702 .0056 .064 Uiso calc R 1 . . H
C7 .8474(2) .31988(16) .1223(4) .0598(10) Uani d . 1 . . C
H7 .8691 .3616 .0977 .072 Uiso calc R 1 . . H
C8 .80673(16) .08491(14) .1579(3) .0417(8) Uani d . 1 . . C
C9 .73500(16) .05919(15) .1045(4) .0533(9) Uani d . 1 . . C
H9A .7367 .0096 .0904 .080 Uiso calc R 1 . . H
H9B .7240 .0818 .0166 .080 Uiso calc R 1 . . H
H9C .6995 .0701 .1733 .080 Uiso calc R 1 . . H
C10 .83016(18) .04850(15) .2944(3) .0556(10) Uani d . 1 . . C
H10A .8311 -.0010 .2795 .083 Uiso calc R 1 . . H
H10B .7977 .0593 .3691 .083 Uiso calc R 1 . . H
H10C .8763 .0644 .3200 .083 Uiso calc R 1 . . H
C11 .88638(16) .02091(15) -.0251(3) .0401(8) Uani d . 1 . . C
C12 .86496(17) -.04586(15) .0119(3) .0470(9) Uani d . 1 . . C
H12 .8323 -.0520 .0841 .056 Uiso calc R 1 . . H
C13 .89192(17) -.10316(16) -.0580(3) .0472(8) Uani d . 1 . . C
H13 .8776 -.1476 -.0312 .057 Uiso calc R 1 . . H
C14 .93974(16) -.09575(17) -.1668(4) .0483(8) Uani d . 1 . . C
C15 .95942(17) -.02876(18) -.2044(4) .0576(10) Uani d . 1 . . C
H15 .9912 -.0227 -.2781 .069 Uiso calc R 1 . . H
C16 .93345(16) .02937(17) -.1359(4) .0532(9) Uani d . 1 . . C
H16 .9474 .0738 -.1638 .064 Uiso calc R 1 . . H
C17 .96954(19) -.1561(2) -.2448(4) .0588(10) Uani d . 1 . . C
C18 .9630(2) -.27980(19) -.2713(4) .0785(13) Uani d . 1 . . C
H18A 1.0137 -.2814 -.2820 .094 Uiso calc R 1 . . H
H18B .9420 -.2808 -.3648 .094 Uiso calc R 1 . . H
C19 .93878(19) -.34069(18) -.1878(4) .0796(13) Uani d . 1 . . C
H19A .9520 -.3829 -.2355 .119 Uiso calc R 1 . . H
H19B .8886 -.3390 -.1782 .119 Uiso calc R 1 . . H
H19C .9601 -.3396 -.0957 .119 Uiso calc R 1 . . H

loop_
_atom_site_aniso_label
_atom_site_aniso_U_11
_atom_site_aniso_U_22
_atom_site_aniso_U_33
_atom_site_aniso_U_12
_atom_site_aniso_U_13
_atom_site_aniso_U_23
N1 .0529(18) .0388(15) .0489(17) -.0065(14) .0043(15) .0014(14)
N2 .0482(16) .0353(15) .0472(18) -.0002(13) .0113(14) .0002(14)
O1 .109(2) .0492(16) .131(3) .0277(15) -.001(2) .0067(17)
O2 .0709(17) .0655(16) .0734(18) .0176(13) -.0015(15) -.0229(15)
O3 .0790(19) .0847(19) .077(2) .0077(15) .0273(17) -.0220(16)
O4 .0736(17) .0551(16) .0776(19) .0036(13) .0131(15) -.0263(15)
C1 .072(3) .038(2) .070(3) .0117(19) -.020(2) -.005(2)
C2 .050(2) .051(2) .057(2) .0113(16) -.014(2) -.015(2)
C3 .051(2) .047(2) .058(2) -.0047(17) .006(2) -.0025(18)
C4 .0421(18) .0397(18) .042(2) .0014(16) -.0009(17) .0016(17)
C5 .042(2) .0393(19) .046(2) -.0035(16) -.0019(18) .0035(17)
C6 .061(2) .043(2) .057(2) -.0079(17) -.0037(19) .0033(18)
C7 .074(3) .040(2) .066(3) -.007(2) -.012(2) .0039(19)
C8 .0471(19) .0381(18) .040(2) .0010(16) .0089(17) .0014(16)
C9 .050(2) .0447(19) .065(2) -.0102(16) .0072(19) -.0059(18)
C10 .073(2) .049(2) .046(2) -.0006(18) .0039(19) .0044(18)
C11 .041(2) .0419(19) .037(2) .0050(16) .0009(16) -.0014(16)
C12 .050(2) .047(2) .044(2) .0015(17) .0059(17) .0010(17)
C13 .054(2) .0411(19) .046(2) .0034(16) -.0055(19) -.0017(17)
C14 .046(2) .052(2) .047(2) .0071(17) .0009(19) -.0089(19)
C15 .052(2) .066(2) .055(2) -.0014(18) .014(2) -.008(2)
C16 .056(2) .049(2) .054(2) -.0008(18) .013(2) -.0028(18)
C17 .050(2) .066(3) .061(3) .003(2) -.003(2) -.020(2)
C18 .086(3) .064(3) .085(3) .012(2) -.003(3) -.043(3)
C19 .070(3) .058(2) .110(4) .009(2) .009(3) -.026(3)

loop_
_atom_type_symbol
_atom_type_description
_atom_type_scat_dispersion_real
_atom_type_scat_dispersion_imag
_atom_type_scat_source
C C .0033 .0016 'International Tables Vol C Tables 4.2.6.8 and 6.1.1.4'
H H .0000 .0000 'International Tables Vol C Tables 4.2.6.8 and 6.1.1.4'
N N .0061 .0033 'International Tables Vol C Tables 4.2.6.8 and 6.1.1.4'
O O .0106 .0060 'International Tables Vol C Tables 4.2.6.8 and 6.1.1.4'

loop_
_geom_angle_atom_site_label_1
_geom_angle_atom_site_label_2
_geom_angle_atom_site_label_3
_geom_angle
C5 N1 N2 109.0(2)
N1 N2 C11 118.4(2)
N1 N2 C8 113.1(2)
C11 N2 C8 128.5(2)
C17 O4 C18 117.7(3)
O1 C1 C7 119.1(4)
O1 C1 C2 115.8(4)
C7 C1 C2 125.1(3)
O2 C2 C3 119.8(3)
O2 C2 C1 116.1(3)
C3 C2 C1 124.2(3)
C4 C3 C2 129.9(3)
C4 C3 H3 115.1
C2 C3 H3 115.1
C3 C4 C5 130.3(3)
C3 C4 C8 123.8(3)
C5 C4 C8 105.9(3)
N1 C5 C4 112.1(3)
N1 C5 C6 118.9(3)
C4 C5 C6 129.0(3)
C7 C6 C5 128.1(3)
C7 C6 H6 116.0
C5 C6 H6 116.0
C6 C7 C1 130.2(3)
C6 C7 H7 114.9
C1 C7 H7 114.9
N2 C8 C4 99.8(2)
N2 C8 C10 111.5(2)
C4 C8 C10 109.5(3)
N2 C8 C9 111.9(3)
C4 C8 C9 110.5(2)
C10 C8 C9 112.8(3)
C8 C9 H9A 109.5
C8 C9 H9B 109.5
H9A C9 H9B 109.5
C8 C9 H9C 109.5
H9A C9 H9C 109.5
H9B C9 H9C 109.5
C8 C10 H10A 109.5
C8 C10 H10B 109.5
H10A C10 H10B 109.5
C8 C10 H10C 109.5
H10A C10 H10C 109.5
H10B C10 H10C 109.5
C16 C11 C12 119.2(3)
C16 C11 N2 118.9(3)
C12 C11 N2 121.9(3)
C13 C12 C11 120.3(3)
C13 C12 H12 119.9
C11 C12 H12 119.9
C12 C13 C14 121.3(3)
C12 C13 H13 119.3
C14 C13 H13 119.3
C13 C14 C15 117.7(3)
C13 C14 C17 122.8(3)
C15 C14 C17 119.5(3)
C16 C15 C14 122.2(3)
C16 C15 H15 118.9
C14 C15 H15 118.9
C15 C16 C11 119.4(3)
C15 C16 H16 120.3
C11 C16 H16 120.3
O3 C17 O4 123.6(3)
O3 C17 C14 125.1(4)
O4 C17 C14 111.3(3)
O4 C18 C19 108.9(3)
O4 C18 H18A 109.9
C19 C18 H18A 109.9
O4 C18 H18B 109.9
C19 C18 H18B 109.9
H18A C18 H18B 108.3
C18 C19 H19A 109.5
C18 C19 H19B 109.5
H19A C19 H19B 109.5
C18 C19 H19C 109.5
H19A C19 H19C 109.5
H19B C19 H19C 109.5

loop_
_geom_bond_atom_site_label_1
_geom_bond_atom_site_label_2
_geom_bond_site_symmetry_2
_geom_bond_distance
_geom_bond_publ_flag
N1 C5 . 1.328(3) yes
N1 N2 . 1.332(3) yes
N2 C8 . 1.486(4) yes
N2 C11 . 1.406(3) yes
O1 C1 . 1.220(4) yes
O2 C2 . 1.225(4) yes
O3 C17 . 1.205(4) ?
O4 C17 . 1.337(4) ?
O4 C18 . 1.452(3) ?
C1 C2 . 1.533(5) yes
C1 C7 . 1.455(5) yes
C2 C3 . 1.439(4) yes
C3 C4 . 1.340(4) yes
C3 H3 . .9300 ?
C4 C5 . 1.426(4) yes
C4 C8 . 1.520(4) yes
C5 C6 . 1.428(4) yes
C6 C7 . 1.339(4) yes
C6 H6 . .9300 ?
C7 H7 . .9300 ?
C8 C9 . 1.536(4) yes
C8 C10 . 1.533(4) yes
C9 H9A . .9600 ?
C9 H9B . .9600 ?
C9 H9C . .9600 ?
C10 H10A . .9600 ?
C10 H10B . .9600 ?
C10 H10C . .9600 ?
C11 C16 . 1.387(4) ?
C11 C12 . 1.388(4) ?
C12 C13 . 1.380(4) ?
C12 H12 . .9300 ?
C13 C14 . 1.380(4) ?
C13 H13 . .9300 ?
C14 C15 . 1.384(4) ?
C14 C17 . 1.484(5) ?
C15 C16 . 1.380(4) ?
C15 H15 . .9300 ?
C16 H16 . .9300 ?
C18 C19 . 1.482(5) ?
C18 H18A . .9700 ?
C18 H18B . .9700 ?
C19 H19A . .9600 ?
C19 H19B . .9600 ?
C19 H19C . .9600 ?

loop_
_geom_torsion_atom_site_label_1
_geom_torsion_atom_site_label_2
_geom_torsion_atom_site_label_3
_geom_torsion_atom_site_label_4
_geom_torsion
_geom_torsion_publ_flag
C5 N1 N2 C11 178.3(3) ?
C5 N1 N2 C8 -.6(3) ?
O1 C1 C2 O2 -19.3(5) yes
C7 C1 C2 O2 157.8(3) ?
O1 C1 C2 C3 159.3(3) ?
C7 C1 C2 C3 -23.6(5) ?
O2 C2 C3 C4 -170.4(3) ?
C1 C2 C3 C4 11.1(6) ?
C2 C3 C4 C5 2.5(6) ?
C2 C3 C4 C8 -178.7(3) ?
N2 N1 C5 C4 .0(4) ?
N2 N1 C5 C6 -179.2(3) ?
C3 C4 C5 N1 179.4(3) ?
C8 C4 C5 N1 .4(3) ?
C3 C4 C5 C6 -1.4(6) ?
C8 C4 C5 C6 179.6(3) ?
N1 C5 C6 C7 173.7(3) ?
C4 C5 C6 C7 -5.4(6) ?
C5 C6 C7 C1 -2.2(6) ?
O1 C1 C7 C6 -164.0(4) ?
C2 C1 C7 C6 19.0(6) ?
N1 N2 C8 C4 .8(3) ?
C11 N2 C8 C4 -177.9(3) ?
N1 N2 C8 C9 117.7(3) yes
N1 N2 C8 C10 -114.9(3) yes
C11 N2 C8 C10 66.4(4) ?
C11 N2 C8 C9 -61.0(4) ?
C3 C4 C8 N2 -179.7(3) ?
C5 C4 C8 N2 -.7(3) ?
C3 C4 C8 C10 -62.6(4) ?
C5 C4 C8 C10 116.4(3) ?
C3 C4 C8 C9 62.3(4) ?
C5 C4 C8 C9 -118.7(3) ?
C8 N2 C11 C16 173.8(3) ?
N1 N2 C11 C12 175.4(3) yes
N1 N2 C11 C16 -4.8(4) yes
C8 N2 C11 C12 -6.0(5) ?
C16 C11 C12 C13 2.0(5) ?
N2 C11 C12 C13 -178.2(3) ?
C11 C12 C13 C14 -.9(5) ?
C12 C13 C14 C15 -.5(5) ?
C12 C13 C14 C17 -179.7(3) ?
C13 C14 C15 C16 .7(5) ?
C17 C14 C15 C16 179.9(3) ?
C14 C15 C16 C11 .4(5) ?
C12 C11 C16 C15 -1.7(5) ?
N2 C11 C16 C15 178.4(3) ?
C18 O4 C17 O3 -4.3(5) ?
C18 O4 C17 C14 175.6(3) yes
C13 C14 C17 O3 -178.4(3) yes
C15 C14 C17 O3 2.4(5) ?
C13 C14 C17 O4 1.6(5) yes
C15 C14 C17 O4 -177.6(3) ?
C17 O4 C18 C19 169.5(3) yes

loop_
_cod_related_entry_id
_cod_related_entry_database
_cod_related_entry_code
1 ChemSpider 21132939
